data_7238276
loop_
_publ_author_name
'Aaker\"oy, Christer B.'
'Desper, John'
'Haque, Naheed'
'Hussain, Izhar'

_publ_section_title
;
 Effective double-ended chelating agents: crystal structures of
 N,N,N&#x2032;,N&#x2032;-tetraacetyl diamino derivatives and their
 chelates
;
_journal_issue 10
_journal_name_full CrystEngComm
_journal_page_first 3218
_journal_paper_doi 10.1039/c004168h
_journal_volume 12
_journal_year 2010
_chemical_formula_moiety 'C16 H20 N2 O4'
_chemical_formula_sum 'C16 H20 N2 O4'
_chemical_formula_weight 304.34
_chemical_name_systematic
;
N,N,N',N'-tetraacetyl-a,a'-diamino-m-xylene
;
_space_group_IT_number 15
_space_group_name_Hall '-C 2yc'
_space_group_name_H-M_alt 'C 1 2/c 1'
_symmetry_cell_setting monoclinic
_symmetry_space_group_name_H-M 'C 1 2/c 1'
_atom_sites_solution_hydrogens geom
_atom_sites_solution_primary direct
_atom_sites_solution_secondary difmap
_audit_creation_method SHELXL-97
_cell_angle_alpha 90.00
_cell_angle_beta 101.320(3)
_cell_angle_gamma 90.00
_cell_formula_units_Z 8
_cell_length_a 14.3232(9)
_cell_length_b 16.4424(11)
_cell_length_c 13.4342(8)
_cell_measurement_reflns_used 3982
_cell_measurement_temperature 173(2)
_cell_measurement_theta_max 27.60
_cell_measurement_theta_min 2.25
_cell_volume 3102.3(3)
_computing_cell_refinement 'Bruker XSCANS'
_computing_data_collection 'Bruker XSCANS'
_computing_data_reduction 'Bruker SHELXTL'
_computing_molecular_graphics 'Bruker SHELXTL'
_computing_publication_material 'Bruker SHELXTL'
_computing_structure_refinement 'SHELXL-97 (Sheldrick, 1997)'
_computing_structure_solution 'SHELXS-97 (Sheldrick, 1990)'
_diffrn_ambient_temperature 173(2)
_diffrn_measured_fraction_theta_full 0.930
_diffrn_measured_fraction_theta_max 0.930
_diffrn_measurement_device_type 'CCD area detector'
_diffrn_measurement_method 'phi and omega scans'
_diffrn_radiation_monochromator graphite
_diffrn_radiation_source 'fine-focus sealed tube'
_diffrn_radiation_type MoK\a
_diffrn_radiation_wavelength 0.71073
_diffrn_reflns_av_R_equivalents 0.0581
_diffrn_reflns_av_sigmaI/netI 0.0453
_diffrn_reflns_limit_h_max 19
_diffrn_reflns_limit_h_min -18
_diffrn_reflns_limit_k_max 21
_diffrn_reflns_limit_k_min -21
_diffrn_reflns_limit_l_max 16
_diffrn_reflns_limit_l_min -17
_diffrn_reflns_number 11242
_diffrn_reflns_theta_full 28.27
_diffrn_reflns_theta_max 28.27
_diffrn_reflns_theta_min 1.91
_exptl_absorpt_coefficient_mu 0.094
_exptl_absorpt_correction_type none
_exptl_crystal_colour colorless
_exptl_crystal_density_diffrn 1.303
_exptl_crystal_density_method 'not measured'
_exptl_crystal_description prism
_exptl_crystal_F_000 1296
_exptl_crystal_size_max 0.35
_exptl_crystal_size_mid 0.30
_exptl_crystal_size_min 0.25
_refine_diff_density_max 0.229
_refine_diff_density_min -0.233
_refine_diff_density_rms 0.054
_refine_ls_extinction_coef 0.0040(5)
_refine_ls_extinction_expression Fc^*^=kFc[1+0.001xFc^2^\l^3^/sin(2\q)]^-1/4^
_refine_ls_extinction_method SHELXL
_refine_ls_goodness_of_fit_ref 0.998
_refine_ls_hydrogen_treatment constr
_refine_ls_matrix_type full
_refine_ls_number_parameters 202
_refine_ls_number_reflns 3589
_refine_ls_number_restraints 0
_refine_ls_restrained_S_all 0.998
_refine_ls_R_factor_all 0.0605
_refine_ls_R_factor_gt 0.0427
_refine_ls_shift/su_max 0.000
_refine_ls_shift/su_mean 0.000
_refine_ls_structure_factor_coef Fsqd
_refine_ls_weighting_details 'calc w=1/[\s^2^(Fo^2^)+(0.0700P)^2^+0.0000P] where P=(Fo^2^+2Fc^2^)/3'
_refine_ls_weighting_scheme calc
_refine_ls_wR_factor_gt 0.1095
_refine_ls_wR_factor_ref 0.1182
_reflns_number_gt 2569
_reflns_number_total 3589
_reflns_threshold_expression >2sigma(I)
_cod_data_source_file c004168h.txt
_cod_data_source_block ih0501m(1)
_cod_depositor_comments
;
The following automatic conversions were performed:

data item '_symmetry_cell_setting' value 'Monoclinic' was changed to
'monoclinic' in accordance with the
/home/saulius/struct/COD-crude-data/automatic-downloads/DataCite-retrospective/RSC/depositions/lib/dictionaries/cif_core.dic
dictionary named 'cif_core.dic' version 2.4.2 last updated on
2011-04-26.

Automatic conversion script
Id: cif_fix_values 6909 2019-04-08 15:41:33Z antanas 
;
_cod_original_sg_symbol_H-M C2/c
_cod_database_code 7238276

loop_
_symmetry_equiv_pos_as_xyz
'x, y, z'
'-x, y, -z+1/2'
'x+1/2, y+1/2, z'
'-x+1/2, y+1/2, -z+1/2'
'-x, -y, -z'
'x, -y, z-1/2'
'-x+1/2, -y+1/2, -z'
'x+1/2, -y+1/2, z-1/2'

loop_
_atom_site_label
_atom_site_type_symbol
_atom_site_fract_x
_atom_site_fract_y
_atom_site_fract_z
_atom_site_U_iso_or_equiv
_atom_site_adp_type
_atom_site_occupancy
_atom_site_symmetry_multiplicity
_atom_site_calc_flag
_atom_site_refinement_flags
C11 C 0.07317(9) 0.64306(7) 0.31275(9) 0.0255(3) Uani 1 1 d .
C12 C 0.0000 0.68384(10) 0.2500 0.0251(4) Uani 1 2 d S
H12 H 0.0000 0.7416 0.2500 0.030 Uiso 1 2 calc SR
C15 C 0.0000 0.51702(10) 0.2500 0.0302(4) Uani 1 2 d S
H15 H 0.0000 0.4592 0.2500 0.036 Uiso 1 2 calc SR
C16 C 0.07263(9) 0.55849(7) 0.31247(9) 0.0285(3) Uani 1 1 d .
H16 H 0.1221 0.5293 0.3552 0.034 Uiso 1 1 calc R
C17 C 0.15379(9) 0.69162(7) 0.37387(10) 0.0293(3) Uani 1 1 d .
H17A H 0.2041 0.6981 0.3334 0.035 Uiso 1 1 calc R
H17B H 0.1300 0.7466 0.3859 0.035 Uiso 1 1 calc R
N17 N 0.19639(7) 0.65525(6) 0.47234(8) 0.0263(3) Uani 1 1 d .
C21 C 0.14397(10) 0.66776(8) 0.54945(10) 0.0328(3) Uani 1 1 d .
O21 O 0.07122(8) 0.70683(7) 0.52864(8) 0.0487(3) Uani 1 1 d .
C22 C 0.17727(12) 0.63426(10) 0.65332(11) 0.0459(4) Uani 1 1 d .
H22A H 0.1871 0.5755 0.6491 0.069 Uiso 1 1 calc R
H22B H 0.1293 0.6448 0.6946 0.069 Uiso 1 1 calc R
H22C H 0.2373 0.6604 0.6847 0.069 Uiso 1 1 calc R
C31 C 0.28229(10) 0.61272(8) 0.48463(11) 0.0329(3) Uani 1 1 d .
O31 O 0.32071(9) 0.58662(8) 0.56590(9) 0.0624(4) Uani 1 1 d .
C32 C 0.32575(11) 0.60188(9) 0.39322(13) 0.0438(4) Uani 1 1 d .
H32A H 0.3498 0.6543 0.3743 0.066 Uiso 1 1 calc R
H32B H 0.2775 0.5813 0.3368 0.066 Uiso 1 1 calc R
H32C H 0.3784 0.5630 0.4086 0.066 Uiso 1 1 calc R
C41 C 0.44037(9) 0.34275(7) 0.67234(9) 0.0255(3) Uani 1 1 d .
C42 C 0.5000 0.30168(10) 0.7500 0.0249(4) Uani 1 2 d S
H42 H 0.5000 0.2439 0.7500 0.030 Uiso 1 2 calc SR
C45 C 0.5000 0.46865(10) 0.7500 0.0279(4) Uani 1 2 d S
H45 H 0.5000 0.5264 0.7500 0.034 Uiso 1 2 calc SR
C46 C 0.44033(9) 0.42725(8) 0.67340(9) 0.0274(3) Uani 1 1 d .
H46 H 0.3993 0.4565 0.6215 0.033 Uiso 1 1 calc R
C47 C 0.38052(9) 0.29429(7) 0.58800(9) 0.0285(3) Uani 1 1 d .
H47A H 0.4207 0.2772 0.5396 0.034 Uiso 1 1 calc R
H47B H 0.3575 0.2445 0.6170 0.034 Uiso 1 1 calc R
N47 N 0.29838(7) 0.33996(6) 0.53280(8) 0.0261(2) Uani 1 1 d .
C51 C 0.22175(9) 0.34626(7) 0.58379(9) 0.0283(3) Uani 1 1 d .
O51 O 0.22476(7) 0.30531(6) 0.65945(7) 0.0394(3) Uani 1 1 d .
C52 C 0.14126(10) 0.40322(8) 0.54797(11) 0.0367(3) Uani 1 1 d .
H52A H 0.1664 0.4576 0.5392 0.055 Uiso 1 1 calc R
H52B H 0.1001 0.4055 0.5982 0.055 Uiso 1 1 calc R
H52C H 0.1043 0.3840 0.4830 0.055 Uiso 1 1 calc R
C61 C 0.30044(10) 0.37604(8) 0.43924(10) 0.0300(3) Uani 1 1 d .
O61 O 0.23143(8) 0.40932(6) 0.39009(7) 0.0424(3) Uani 1 1 d .
C62 C 0.39145(11) 0.37102(10) 0.40077(11) 0.0435(4) Uani 1 1 d .
H62A H 0.4028 0.3145 0.3831 0.065 Uiso 1 1 calc R
H62B H 0.4442 0.3898 0.4536 0.065 Uiso 1 1 calc R
H62C H 0.3869 0.4054 0.3404 0.065 Uiso 1 1 calc R

loop_
_atom_site_aniso_label
_atom_site_aniso_U_11
_atom_site_aniso_U_22
_atom_site_aniso_U_33
_atom_site_aniso_U_23
_atom_site_aniso_U_13
_atom_site_aniso_U_12
C11 0.0255(7) 0.0300(6) 0.0213(6) -0.0003(5) 0.0057(5) -0.0019(5)
C12 0.0285(10) 0.0254(8) 0.0220(8) 0.000 0.0067(7) 0.000
C15 0.0297(10) 0.0258(8) 0.0352(10) 0.000 0.0070(8) 0.000
C16 0.0256(7) 0.0308(6) 0.0285(7) 0.0038(5) 0.0039(5) 0.0025(5)
C17 0.0287(7) 0.0315(6) 0.0257(6) 0.0027(5) 0.0002(5) -0.0021(5)
N17 0.0239(6) 0.0314(5) 0.0232(5) 0.0000(4) 0.0036(4) 0.0001(4)
C21 0.0309(8) 0.0374(7) 0.0310(7) -0.0081(5) 0.0087(6) -0.0069(6)
O21 0.0351(6) 0.0650(7) 0.0479(7) -0.0120(5) 0.0124(5) 0.0108(5)
C22 0.0577(11) 0.0548(9) 0.0278(7) -0.0010(6) 0.0145(7) -0.0071(8)
C31 0.0270(7) 0.0323(7) 0.0386(8) 0.0001(6) 0.0043(6) 0.0020(5)
O31 0.0556(8) 0.0791(8) 0.0499(7) 0.0188(6) 0.0040(6) 0.0321(6)
C32 0.0316(8) 0.0482(8) 0.0559(10) -0.0084(7) 0.0193(7) -0.0012(6)
C41 0.0190(6) 0.0303(6) 0.0277(7) -0.0012(5) 0.0056(5) -0.0002(5)
C42 0.0222(9) 0.0241(8) 0.0289(9) 0.000 0.0063(7) 0.000
C45 0.0271(9) 0.0257(8) 0.0327(10) 0.000 0.0100(8) 0.000
C46 0.0235(7) 0.0305(6) 0.0286(7) 0.0028(5) 0.0062(5) 0.0044(5)
C47 0.0240(7) 0.0319(6) 0.0279(6) -0.0015(5) 0.0012(5) 0.0035(5)
N47 0.0211(6) 0.0329(5) 0.0237(5) -0.0009(4) 0.0031(4) 0.0015(4)
C51 0.0264(7) 0.0338(6) 0.0250(6) -0.0048(5) 0.0055(5) -0.0029(5)
O51 0.0405(6) 0.0511(6) 0.0290(5) 0.0057(4) 0.0129(5) 0.0025(5)
C52 0.0297(8) 0.0428(8) 0.0400(8) -0.0016(6) 0.0124(6) 0.0058(6)
C61 0.0320(8) 0.0324(6) 0.0259(7) -0.0019(5) 0.0064(6) -0.0022(6)
O61 0.0451(6) 0.0528(6) 0.0287(5) 0.0080(4) 0.0052(5) 0.0113(5)
C62 0.0396(9) 0.0547(9) 0.0411(9) 0.0028(7) 0.0197(7) -0.0045(7)

loop_
_atom_type_symbol
_atom_type_description
_atom_type_scat_dispersion_real
_atom_type_scat_dispersion_imag
_atom_type_scat_source
C C 0.0033 0.0016 'International Tables Vol C Tables 4.2.6.8 and 6.1.1.4'
H H 0.0000 0.0000 'International Tables Vol C Tables 4.2.6.8 and 6.1.1.4'
N N 0.0061 0.0033 'International Tables Vol C Tables 4.2.6.8 and 6.1.1.4'
O O 0.0106 0.0060 'International Tables Vol C Tables 4.2.6.8 and 6.1.1.4'

loop_
_geom_angle_atom_site_label_1
_geom_angle_atom_site_label_2
_geom_angle_atom_site_label_3
_geom_angle
_geom_angle_site_symmetry_1
_geom_angle_site_symmetry_3
C12 C11 C16 118.70(11) . .
C12 C11 C17 118.89(11) . .
C16 C11 C17 122.30(11) . .
C11 C12 C11 121.98(15) 2 .
C11 C12 H12 119.0 2 .
C11 C12 H12 119.0 . .
C16 C15 C16 120.85(16) . 2
C16 C15 H15 119.6 . .
C16 C15 H15 119.6 2 .
C15 C16 C11 119.89(12) . .
C15 C16 H16 120.1 . .
C11 C16 H16 120.1 . .
N17 C17 C11 114.37(10) . .
N17 C17 H17A 108.7 . .
C11 C17 H17A 108.7 . .
N17 C17 H17B 108.7 . .
C11 C17 H17B 108.7 . .
H17A C17 H17B 107.6 . .
C31 N17 C21 124.79(11) . .
C31 N17 C17 120.68(11) . .
C21 N17 C17 114.53(11) . .
O21 C21 N17 117.84(12) . .
O21 C21 C22 121.08(13) . .
N17 C21 C22 121.08(12) . .
C21 C22 H22A 109.5 . .
C21 C22 H22B 109.5 . .
H22A C22 H22B 109.5 . .
C21 C22 H22C 109.5 . .
H22A C22 H22C 109.5 . .
H22B C22 H22C 109.5 . .
O31 C31 N17 121.48(13) . .
O31 C31 C32 120.96(13) . .
N17 C31 C32 117.55(12) . .
C31 C32 H32A 109.5 . .
C31 C32 H32B 109.5 . .
H32A C32 H32B 109.5 . .
C31 C32 H32C 109.5 . .
H32A C32 H32C 109.5 . .
H32B C32 H32C 109.5 . .
C42 C41 C46 118.72(11) . .
C42 C41 C47 118.90(11) . .
C46 C41 C47 122.34(11) . .
C41 C42 C41 121.74(15) 2_656 .
C41 C42 H42 119.1 2_656 .
C41 C42 H42 119.1 . .
C46 C45 C46 120.94(16) . 2_656
C46 C45 H45 119.5 . .
C46 C45 H45 119.5 2_656 .
C45 C46 C41 119.94(12) . .
C45 C46 H46 120.0 . .
C41 C46 H46 120.0 . .
N47 C47 C41 112.98(10) . .
N47 C47 H47A 109.0 . .
C41 C47 H47A 109.0 . .
N47 C47 H47B 109.0 . .
C41 C47 H47B 109.0 . .
H47A C47 H47B 107.8 . .
C61 N47 C51 124.31(11) . .
C61 N47 C47 121.06(11) . .
C51 N47 C47 114.58(10) . .
O51 C51 N47 117.67(12) . .
O51 C51 C52 121.16(12) . .
N47 C51 C52 121.14(11) . .
C51 C52 H52A 109.5 . .
C51 C52 H52B 109.5 . .
H52A C52 H52B 109.5 . .
C51 C52 H52C 109.5 . .
H52A C52 H52C 109.5 . .
H52B C52 H52C 109.5 . .
O61 C61 N47 121.73(12) . .
O61 C61 C62 120.77(12) . .
N47 C61 C62 117.49(12) . .
C61 C62 H62A 109.5 . .
C61 C62 H62B 109.5 . .
H62A C62 H62B 109.5 . .
C61 C62 H62C 109.5 . .
H62A C62 H62C 109.5 . .
H62B C62 H62C 109.5 . .

loop_
_geom_bond_atom_site_label_1
_geom_bond_atom_site_label_2
_geom_bond_distance
_geom_bond_site_symmetry_2
C11 C12 1.3826(14) .
C11 C16 1.3905(17) .
C11 C17 1.5077(17) .
C12 C11 1.3826(14) 2
C12 H12 0.9500 .
C15 C16 1.3816(15) .
C15 C16 1.3816(15) 2
C15 H15 0.9500 .
C16 H16 0.9500 .
C17 N17 1.4706(16) .
C17 H17A 0.9900 .
C17 H17B 0.9900 .
N17 C31 1.3966(17) .
N17 C21 1.4088(17) .
C21 O21 1.2092(17) .
C21 C22 1.489(2) .
C22 H22A 0.9800 .
C22 H22B 0.9800 .
C22 H22C 0.9800 .
C31 O31 1.2013(17) .
C31 C32 1.492(2) .
C32 H32A 0.9800 .
C32 H32B 0.9800 .
C32 H32C 0.9800 .
C41 C42 1.3872(14) .
C41 C46 1.3894(17) .
C41 C47 1.5074(17) .
C42 C41 1.3872(14) 2_656
C42 H42 0.9500 .
C45 C46 1.3811(15) .
C45 C46 1.3811(15) 2_656
C45 H45 0.9500 .
C46 H46 0.9500 .
C47 N47 1.4682(15) .
C47 H47A 0.9900 .
C47 H47B 0.9900 .
N47 C61 1.3953(16) .
N47 C51 1.4070(16) .
C51 O51 1.2129(15) .
C51 C52 1.4901(18) .
C52 H52A 0.9800 .
C52 H52B 0.9800 .
C52 H52C 0.9800 .
C61 O61 1.2067(16) .
C61 C62 1.4959(19) .
C62 H62A 0.9800 .
C62 H62B 0.9800 .
C62 H62C 0.9800 .

loop_
_geom_torsion_atom_site_label_1
_geom_torsion_atom_site_label_2
_geom_torsion_atom_site_label_3
_geom_torsion_atom_site_label_4
_geom_torsion
_geom_torsion_site_symmetry_1
_geom_torsion_site_symmetry_4
C16 C11 C12 C11 -0.10(8) . 2
C17 C11 C12 C11 176.02(12) . 2
C16 C15 C16 C11 -0.10(8) 2 .
C12 C11 C16 C15 0.20(16) . .
C17 C11 C16 C15 -175.78(10) . .
C12 C11 C17 N17 148.12(10) . .
C16 C11 C17 N17 -35.91(17) . .
C11 C17 N17 C31 101.15(14) . .
C11 C17 N17 C21 -79.20(14) . .
C31 N17 C21 O21 178.95(12) . .
C17 N17 C21 O21 -0.68(17) . .
C31 N17 C21 C22 -0.80(19) . .
C17 N17 C21 C22 179.57(12) . .
C21 N17 C31 O31 -3.9(2) . .
C17 N17 C31 O31 175.74(13) . .
C21 N17 C31 C32 177.08(12) . .
C17 N17 C31 C32 -3.31(17) . .
C46 C41 C42 C41 -0.48(8) . 2_656
C47 C41 C42 C41 177.42(12) . 2_656
C46 C45 C46 C41 -0.49(8) 2_656 .
C42 C41 C46 C45 0.96(16) . .
C47 C41 C46 C45 -176.86(10) . .
C42 C41 C47 N47 159.37(9) . .
C46 C41 C47 N47 -22.81(17) . .
C41 C47 N47 C61 100.33(13) . .
C41 C47 N47 C51 -77.27(13) . .
C61 N47 C51 O51 172.65(12) . .
C47 N47 C51 O51 -9.83(16) . .
C61 N47 C51 C52 -9.27(18) . .
C47 N47 C51 C52 168.25(11) . .
C51 N47 C61 O61 -7.40(19) . .
C47 N47 C61 O61 175.24(11) . .
C51 N47 C61 C62 173.49(12) . .
C47 N47 C61 C62 -3.88(17) . .
